data_2210865
loop_
_publ_author_name
'Liang Shen'
'Yi-Jian Zhang'
'Guo-Ding Sheng'

_publ_section_title
;[\m-2,10,15,23-Tetramethyl-3,6,9,12,13,16,19,22,25,26,27,28-dodecaazatricyclo[22.2.1.1^11,14^]hexacosa-1(26),2,9,11(28),13,15,22,24(27)-octaene-12,25-diido-1\k^5^<i>N</i>^13^,<i>N</i>^16^,<i>N</i>^19^,<i>N</i>^22^,<i>N</i>^25^:2\k^5^<i>N</i>^3^,<i>N</i>^6^,<i>N</i>^9^,<i>N</i>^12^,<i>N</i>^26^]bis[diaquamanganese(II)]
 dichloride hexahydrate
;
_journal_coeditor_code AT2138
_journal_issue 11
_journal_name_full 'Acta Crystallographica Section E'
_journal_page_first m3098
_journal_page_last m3100
_journal_paper_doi 10.1107/S1600536806043790
_journal_volume 62
_journal_year 2006
_chemical_formula_iupac '[Mn2 (C20 H30 N12) (H2 O)4] Cl2 , 6H2 O'
_chemical_formula_moiety 'C20 H38 Mn2 N12 O4 2+ , 2Cl - , 6H2 O'
_chemical_formula_sum 'C20 H50 Cl2 Mn2 N12 O10'
_chemical_formula_weight 799.47
_chemical_name_systematic
;
(\m-2,10,15,23-tetramethyl-3,6,9,12,13,16,19,22,25,26,27,28-
dodecaazatricyclo[22.2.1.1^11,14^]hexacosa-1(26),2,9,11(28),13,15,22,24(27)-
octaene-12,25-diido-
1\k^5^<i>N</i>^13^,<i>N</i>^16^,<i>N</i>^19^,<i>N</i>^22^,<i>N</i>^25^:
2\k^5^<i>N</i>^3^,<i>N</i>^6^,<i>N</i>^9^,<i>N</i>^12^,<i>N</i>^26^)
bis[diaquamanganese(II)] dichloride hexahydrate
;
_space_group_IT_number 14
_symmetry_cell_setting monoclinic
_symmetry_space_group_name_Hall '-P 2ybc'
_symmetry_space_group_name_H-M 'P 1 21/c 1'
_cell_angle_alpha 90.0000
_cell_angle_beta 105.801(14)
_cell_angle_gamma 90.0000
_cell_formula_units_Z 2
_cell_length_a 8.710(3)
_cell_length_b 14.720(5)
_cell_length_c 14.301(5)
_cell_measurement_reflns_used 14252
_cell_measurement_temperature 298.0(10)
_cell_measurement_theta_max 27.6
_cell_measurement_theta_min 3.1
_cell_volume 1764.3(11)
_computing_cell_refinement PROCESS-AUTO
_computing_data_collection 'PROCESS-AUTO (Rigaku, 1998)'
_computing_data_reduction 'CrystalStructure (Rigaku/MSC, 2004)'
_computing_molecular_graphics 'ORTEP3 for windows (Farrugia, 1997)'
_computing_publication_material CrystalStructure
_computing_structure_refinement 'CRYSTALS (Watkin <i>et al.</i>,  1996)'
_computing_structure_solution 'SIR97 (Altomare <i>et al.</i>,  1999)'
_diffrn_detector_area_resol_mean 10.00
_diffrn_measured_fraction_theta_full 0.998
_diffrn_measured_fraction_theta_max 0.998
_diffrn_measurement_device_type 'Rigaku R-AXIS RAPID'
_diffrn_measurement_method \w
_diffrn_radiation_type 'Mo K\a'
_diffrn_radiation_wavelength 0.71075
_diffrn_reflns_av_R_equivalents 0.025
_diffrn_reflns_limit_h_max 11
_diffrn_reflns_limit_h_min -11
_diffrn_reflns_limit_k_max 19
_diffrn_reflns_limit_k_min -18
_diffrn_reflns_limit_l_max 18
_diffrn_reflns_limit_l_min -18
_diffrn_reflns_number 16973
_diffrn_reflns_theta_full 27.48
_diffrn_reflns_theta_max 27.48
_diffrn_standards_number 0
_exptl_absorpt_coefficient_mu 0.931
_exptl_absorpt_correction_T_max 0.749
_exptl_absorpt_correction_T_min 0.683
_exptl_absorpt_correction_type multi-scan
_exptl_absorpt_process_details '(ABSCOR; Higashi, 1995)'
_exptl_crystal_colour yellow
_exptl_crystal_density_diffrn 1.505
_exptl_crystal_density_method 'not measured'
_exptl_crystal_description chunk
_exptl_crystal_F_000 836.00
_exptl_crystal_size_max 0.41
_exptl_crystal_size_mid 0.38
_exptl_crystal_size_min 0.31
_refine_diff_density_max 0.61
_refine_diff_density_min -0.55
_refine_ls_extinction_method none
_refine_ls_goodness_of_fit_ref 1.003
_refine_ls_hydrogen_treatment constr
_refine_ls_number_parameters 208
_refine_ls_number_reflns 4039
_refine_ls_R_factor_gt 0.0450
_refine_ls_shift/su_max 0.0003
_refine_ls_structure_factor_coef Fsqd
_refine_ls_weighting_details 'w = 1/[0.0045Fo^2^ + \s(Fo^2^)]/(4Fo^2^)'
_refine_ls_weighting_scheme calc
_refine_ls_wR_factor_ref 0.1755
_reflns_number_gt 3219
_reflns_number_total 4039
_reflns_threshold_expression F^2^>2\s(F^2^)
_cod_data_source_file at2138.cif
_cod_data_source_block I
_cod_original_cell_volume 1764.4(10)
_cod_database_code 2210865
_cod_database_fobs_code 2210865

loop_
_symmetry_equiv_pos_site_id
_symmetry_equiv_pos_as_xyz
1 +x,+y,+z
2 -x,1/2+y,1/2-z
3 -x,-y,-z
4 +x,1/2-y,1/2+z

loop_
_atom_site_type_symbol
_atom_site_label
_atom_site_fract_x
_atom_site_fract_y
_atom_site_fract_z
_atom_site_U_iso_or_equiv
_atom_site_adp_type
_atom_site_calc_flag
_atom_site_refinement_flags
_atom_site_occupancy
Mn Mn1 0.51341(5) 0.35349(3) 0.57734(3) 0.03175(13) Uani d . 1.00
Cl Cl1 0.24488(9) 0.41951(5) 0.97292(6) 0.0472(2) Uani d . 1.00
O O1 0.6588(2) 0.40426(19) 0.72022(19) 0.0636(7) Uani d . 1.00
O O2 0.3457(2) 0.29096(13) 0.44868(13) 0.0448(5) Uani d . 1.00
O O3 0.5216(4) 0.4539(2) 0.8640(2) 0.0876(11) Uani d . 1.00
O O4 0.9120(2) 0.5197(2) 0.85313(19) 0.0630(7) Uani d . 1.00
O O5 0.0981(3) 0.3811(2) 0.3258(2) 0.0785(9) Uani d . 1.00
N N1 0.3578(2) 0.48281(14) 0.55619(17) 0.0364(6) Uani d . 1.00
N N2 0.3554(2) 0.56709(13) 0.51694(17) 0.0341(5) Uani d . 1.00
N N3 0.1607(2) 0.56140(16) 0.59374(16) 0.0350(5) Uani d . 1.00
N N4 0.3116(2) 0.33891(14) 0.65809(17) 0.0357(6) Uani d . 1.00
N N5 0.5262(2) 0.20344(17) 0.65382(17) 0.0415(6) Uani d . 1.00
N N6 0.7239(2) 0.26541(14) 0.55015(18) 0.0384(6) Uani d . 1.00
C C1 0.2372(2) 0.60972(18) 0.54131(19) 0.0320(6) Uani d . 1.00
C C2 0.2417(2) 0.48250(17) 0.60064(19) 0.0304(6) Uani d . 1.00
C C3 0.2112(3) 0.40134(18) 0.65228(19) 0.0327(6) Uani d . 1.00
C C4 0.0705(3) 0.4020(2) 0.6929(2) 0.0495(9) Uani d . 1.00
C C5 0.2990(4) 0.2520(2) 0.7058(2) 0.0506(9) Uani d . 1.00
C C6 0.4574(3) 0.2063(2) 0.7373(2) 0.0466(8) Uani d . 1.00
C C7 0.6877(4) 0.1694(2) 0.6780(2) 0.0511(9) Uani d . 1.00
C C8 0.7477(4) 0.1734(2) 0.5897(2) 0.0526(9) Uani d . 1.00
C C9 0.7971(2) 0.29488(17) 0.4915(2) 0.0342(6) Uani d . 1.00
C C10 0.9134(4) 0.2403(2) 0.4545(3) 0.0395(11) Uani d . 1.00
H H13 0.4684 0.1671 0.6115 0.050 Uiso c R 1.00
H H41 -0.0107 0.4409 0.6542 0.059 Uiso c R 1.00
H H42 0.1023 0.4240 0.7586 0.059 Uiso c R 1.00
H H43 0.0292 0.3414 0.6920 0.059 Uiso c R 1.00
H H51 0.2602 0.2631 0.7623 0.061 Uiso c R 1.00
H H52 0.2247 0.2129 0.6606 0.061 Uiso c R 1.00
H H61 0.5274 0.2402 0.7902 0.056 Uiso c R 1.00
H H62 0.4444 0.1450 0.7588 0.056 Uiso c R 1.00
H H71 0.7551 0.2064 0.7291 0.061 Uiso c R 1.00
H H72 0.6896 0.1070 0.7002 0.061 Uiso c R 1.00
H H81 0.8604 0.1584 0.6071 0.063 Uiso c R 1.00
H H82 0.6892 0.1305 0.5416 0.063 Uiso c R 1.00
H H101 0.9751 0.2025 0.5058 0.047 Uiso c R 1.00
H H102 0.8564 0.2029 0.4014 0.047 Uiso c R 1.00
H H103 0.9832 0.2805 0.4327 0.047 Uiso c R 1.00
H H111 0.5999 0.4242 0.7628 0.075 Uiso c R 1.00
H H112 0.7189 0.4492 0.7138 0.075 Uiso c R 1.00
H H211 0.2699 0.3239 0.4121 0.051 Uiso c R 1.00
H H212 0.3119 0.2339 0.4501 0.051 Uiso c R 1.00
H H311 0.4244 0.4369 0.8819 0.108 Uiso c R 1.00
H H312 0.5834 0.4839 0.9129 0.107 Uiso c R 1.00
H H411 0.8651 0.5387 0.8957 0.077 Uiso c R 1.00
H H412 1.0071 0.4887 0.8867 0.077 Uiso c R 1.00
H H511 0.0236 0.4012 0.3498 0.098 Uiso c R 1.00
H H512 0.0956 0.4102 0.2708 0.098 Uiso c R 1.00

loop_
_atom_site_aniso_label
_atom_site_aniso_U_11
_atom_site_aniso_U_22
_atom_site_aniso_U_33
_atom_site_aniso_U_12
_atom_site_aniso_U_13
_atom_site_aniso_U_23
Mn1 0.0350(2) 0.0272(2) 0.0345(2) 0.00255(13) 0.01212(19) 0.0014(13)
Cl1 0.0453(4) 0.0415(4) 0.0533(4) -0.0001(2) 0.0110(3) -0.0012(11)
O1 0.0500(13) 0.0756(17) 0.0622(15) -0.0187(12) 0.0102(11) -0.03(2)
O2 0.0531(12) 0.0400(10) 0.0346(10) 0.0035(9) 0.0006(8) 0.003(3)
O3 0.086(2) 0.120(2) 0.0618(17) -0.0377(19) 0.0294(15) -0.04(3)
O4 0.0544(14) 0.0867(18) 0.0508(14) 0.0018(12) 0.0192(11) 0.006(6)
O5 0.0678(17) 0.116(2) 0.0618(16) -0.0585(17) 0.0342(13) -0.03(2)
N1 0.0420(12) 0.0292(10) 0.0421(13) -0.0012(9) 0.0185(10) 0.005(4)
N2 0.0344(11) 0.0260(10) 0.0465(13) 0.0105(8) 0.0186(9) 0.0015(15)
N3 0.0328(11) 0.0398(11) 0.0340(11) -0.0041(8) 0.0119(8) -0.003(3)
N4 0.0416(13) 0.0342(11) 0.0345(11) -0.0021(9) 0.0155(9) 0.004(4)
N5 0.0486(13) 0.0362(12) 0.0357(12) -0.0050(10) 0.0047(10) 0.007(6)
N6 0.0381(12) 0.0266(10) 0.0500(14) 0.0034(9) 0.0112(10) 0.003(3)
C1 0.0306(11) 0.0311(12) 0.0352(13) 0.0043(10) 0.0107(10) -0.004(3)
C2 0.0289(11) 0.0307(12) 0.0337(12) -0.0056(9) 0.0122(9) -0.003(3)
C3 0.0329(12) 0.0371(13) 0.0306(12) -0.0004(10) 0.0130(10) -0.005(5)
C4 0.0419(15) 0.0566(19) 0.059(2) 0.0031(13) 0.0300(15) 0.0010(10)
C5 0.0619(19) 0.0481(17) 0.0444(17) -0.0074(15) 0.0187(14) 0.014(14)
C6 0.0548(18) 0.0421(15) 0.0443(16) 0.0048(13) 0.0159(14) 0.013(12)
C7 0.0572(19) 0.0406(15) 0.0506(18) 0.0225(14) 0.0065(14) 0.013(12)
C8 0.060(2) 0.0349(15) 0.062(2) 0.0053(14) 0.0150(16) 0.010(10)
C9 0.0282(11) 0.0299(12) 0.0432(14) 0.0070(10) 0.0078(10) -0.004(3)
C10 0.041(2) 0.030(2) 0.046(2) 0.0108(18) 0.0098(19) 0.005(5)

loop_
_atom_type_symbol
_atom_type_description
_atom_type_scat_dispersion_real
_atom_type_scat_dispersion_imag
_atom_type_scat_source
C C 0.003 0.002
;
International Tables for Crystallography
(1992, Vol. C, Tables 4.2.6.8 and 6.1.1.4)
;
H H 0.000 0.000
;
International Tables for Crystallography
(1992, Vol. C, Table 6.1.1.4)
;
O O 0.011 0.006
;
International Tables for Crystallography
(1992, Vol. C, Tables 4.2.6.8 and 6.1.1.4)
;
N N 0.006 0.003
;
International Tables for Crystallography
(1992, Vol. C, Tables 4.2.6.8 and 6.1.1.4)
;
Mn Mn 0.337 0.728
;
International Tables for Crystallography
(1992, Vol. C, Tables 4.2.6.8 and 6.1.1.4)
;
Cl Cl 0.148 0.159
;
International Tables for Crystallography
(1992, Vol. C, Tables 4.2.6.8 and 6.1.1.4)
;

loop_
_geom_angle_atom_site_label_1
_geom_angle_atom_site_label_2
_geom_angle_atom_site_label_3
_geom_angle_site_symmetry_1
_geom_angle_site_symmetry_3
_geom_angle
_geom_angle_publ_flag
O1 Mn1 O2 . . 170.64(9) yes
O1 Mn1 N1 . . 90.60(8) yes
O1 Mn1 N2 3_666 . 96.78(9) yes
O1 Mn1 N4 . . 83.94(9) yes
O1 Mn1 N5 . . 86.98(8) yes
O1 Mn1 N6 . . 93.58(9) yes
O2 Mn1 N1 . . 90.16(7) yes
O2 Mn1 N2 . 3_666 92.57(8) ?
O2 Mn1 N4 . . 87.59(8) yes
O2 Mn1 N5 . . 86.32(7) yes
O2 Mn1 N6 . . 90.08(8) yes
N1 Mn1 N2 3_666 . 82.67(8) yes
N1 Mn1 N4 . . 69.52(8) yes
N1 Mn1 N5 . . 138.98(9) ?
N1 Mn1 N6 . . 152.28(9) yes
N2 Mn1 N4 3_666 . 152.20(7) ?
N2 Mn1 N5 3_666 . 138.28(8) ?
N2 Mn1 N6 3_666 . 69.63(8) yes
N4 Mn1 N5 . . 69.50(8) yes
N4 Mn1 N6 . . 138.17(8) ?
N5 Mn1 N6 . . 68.67(8) yes
Mn1 N1 N2 . . 138.5(2) yes
Mn1 N1 C2 . . 115.43(17) ?
N2 N1 C2 . . 105.8(2) ?
Mn1 N2 N1 3_666 . 138.49(19) yes
Mn1 N2 C1 3_666 . 117.10(17) ?
N1 N2 C1 . . 104.4(2) ?
C1 N3 C2 . . 99.7(2) ?
Mn1 N4 C3 . . 119.9(2) ?
Mn1 N4 C5 . . 117.8(2) ?
C3 N4 C5 . . 122.0(2) ?
Mn1 N5 C6 . . 110.82(17) ?
Mn1 N5 C7 . . 110.0(2) ?
C6 N5 C7 . . 113.6(2) ?
Mn1 N6 C8 . . 118.7(2) ?
Mn1 N6 C9 . . 118.43(17) ?
C8 N6 C9 . . 122.2(2) ?
N2 C1 N3 . . 115.8(2) ?
N2 C1 C9 . 3_666 117.8(2) ?
N3 C1 C9 . 3_666 126.4(2) ?
N1 C2 N3 . . 114.3(2) ?
N1 C2 C3 . . 120.5(2) ?
N3 C2 C3 . . 125.2(2) ?
N4 C3 C2 . . 114.3(2) ?
N4 C3 C4 . . 127.6(2) ?
C2 C3 C4 . . 118.1(2) ?
N4 C5 C6 . . 110.7(2) ?
N5 C6 C5 . . 108.4(2) ?
N5 C7 C8 . . 109.0(2) ?
N6 C8 C7 . . 108.6(2) ?
N6 C9 C1 . 3_666 116.2(2) ?
N6 C9 C10 . . 124.3(2) ?
C1 C9 C10 3_666 . 119.5(2) ?
Mn1 O1 H111 . . 115.1 ?
Mn1 O1 H112 . . 111.7 ?
H111 O1 H112 . . 106.4 ?
Mn1 O2 H211 . . 119.2 ?
Mn1 O2 H212 . . 121.3 ?
H211 O2 H212 . . 109.8 ?
H311 O3 H312 . . 107.8 ?
H411 O4 H412 . . 108.2 ?
H511 O5 H512 . . 110.3 ?
Mn1 N5 H13 . . 107.4 ?
C6 N5 H13 . . 107.4 ?
C7 N5 H13 . . 107.4 ?
C3 C4 H41 . . 109.5 ?
C3 C4 H42 . . 109.5 ?
C3 C4 H43 . . 109.5 ?
H41 C4 H42 . . 109.5 ?
H41 C4 H43 . . 109.5 ?
H42 C4 H43 . . 109.5 ?
N4 C5 H51 . . 109.2 ?
N4 C5 H52 . . 109.2 ?
C6 C5 H51 . . 109.2 ?
C6 C5 H52 . . 109.2 ?
H51 C5 H52 . . 109.5 ?
N5 C6 H61 . . 109.7 ?
N5 C6 H62 . . 109.7 ?
C5 C6 H61 . . 109.7 ?
C5 C6 H62 . . 109.7 ?
H61 C6 H62 . . 109.5 ?
N5 C7 H71 . . 109.6 ?
N5 C7 H72 . . 109.6 ?
C8 C7 H71 . . 109.6 ?
C8 C7 H72 . . 109.6 ?
H71 C7 H72 . . 109.5 ?
N6 C8 H81 . . 109.7 ?
N6 C8 H82 . . 109.7 ?
C7 C8 H81 . . 109.7 ?
C7 C8 H82 . . 109.7 ?
H81 C8 H82 . . 109.5 ?
C9 C10 H101 . . 109.5 ?
C9 C10 H102 . . 109.5 ?
C9 C10 H103 . . 109.5 ?
H101 C10 H102 . . 109.5 ?
H101 C10 H103 . . 109.5 ?
H102 C10 H103 . . 109.5 ?

loop_
_geom_bond_atom_site_label_1
_geom_bond_atom_site_label_2
_geom_bond_site_symmetry_2
_geom_bond_distance
_geom_bond_publ_flag
Mn1 O1 . 2.220(2) yes
Mn1 O2 . 2.2145(18) yes
Mn1 N1 . 2.309(2) yes
Mn1 N2 3_666 2.309(2) yes
Mn1 N4 . 2.361(2) yes
Mn1 N5 . 2.454(2) yes
Mn1 N6 . 2.363(2) yes
N1 N2 . 1.359(3) yes
N1 C2 . 1.333(3) ?
N2 C1 . 1.330(3) ?
N3 C1 . 1.336(3) ?
N3 C2 . 1.348(3) ?
N4 C3 . 1.256(3) yes
N4 C5 . 1.468(4) ?
N5 C6 . 1.475(4) ?
N5 C7 . 1.444(4) ?
N6 C8 . 1.461(3) ?
N6 C9 . 1.260(4) yes
C1 C9 3_666 1.485(3) ?
C2 C3 . 1.466(3) ?
C3 C4 . 1.493(4) ?
C5 C6 . 1.489(4) ?
C7 C8 . 1.494(5) ?
C9 C10 . 1.498(5) ?
O1 H111 . 0.943 ?
O1 H112 . 0.865 ?
O2 H211 . 0.870 ?
O2 H212 . 0.892 ?
O3 H311 . 0.982 ?
O3 H312 . 0.877 ?
O4 H411 . 0.867 ?
O4 H412 . 0.953 ?
O5 H511 . 0.864 ?
O5 H512 . 0.891 ?
N5 H13 . 0.860 ?
C4 H41 . 0.960 ?
C4 H42 . 0.960 ?
C4 H43 . 0.960 ?
C5 H51 . 0.970 ?
C5 H52 . 0.970 ?
C6 H61 . 0.970 ?
C6 H62 . 0.970 ?
C7 H71 . 0.970 ?
C7 H72 . 0.970 ?
C8 H81 . 0.970 ?
C8 H82 . 0.970 ?
C10 H101 . 0.960 ?
C10 H102 . 0.960 ?
C10 H103 . 0.960 ?

loop_
_geom_contact_atom_site_label_1
_geom_contact_atom_site_label_2
_geom_contact_distance
_geom_contact_site_symmetry_2
Cl1 O2 3.264(2) 4_555
Cl1 O3 3.247(3) .
Cl1 O3 3.235(3) 3_667
Cl1 O4 3.288(2) 1_455
Cl1 O4 3.272(3) 3_667
Cl1 N5 3.539(2) 4_555
O1 O3 2.743(4) .
O1 O4 3.013(3) .
O2 Cl1 3.264(2) 4_554
O2 O5 2.727(3) .
O2 C5 3.444(4) 4_554
O2 C6 3.419(4) 4_554
O3 Cl1 3.247(3) .
O3 Cl1 3.235(3) 3_667
O3 O1 2.743(4) .
O3 O4 3.579(4) .
O3 N4 3.457(3) .
O3 C3 3.552(3) .
O4 Cl1 3.288(2) 1_655
O4 Cl1 3.272(3) 3_667
O4 O1 3.013(3) .
O4 O3 3.579(4) .
O4 O5 2.927(4) 3_666
O4 C4 3.447(4) 1_655
O5 O2 2.727(3) .
O5 O4 2.927(4) 3_666
O5 N3 2.921(4) 3_566
O5 C4 3.494(4) 3_566
O5 C5 3.390(5) 4_554
O5 C10 3.447(5) 1_455
N3 O5 2.921(4) 3_566
N3 C7 3.546(3) 2_656
N4 O3 3.457(3) .
N5 Cl1 3.539(2) 4_554
C3 O3 3.552(3) .
C4 O4 3.447(4) 1_455
C4 O5 3.494(4) 3_566
C4 C9 3.566(3) 1_455
C5 O2 3.444(4) 4_555
C5 O5 3.390(5) 4_555
C6 O2 3.419(4) 4_555
C7 N3 3.546(3) 2_646
C9 C4 3.566(3) 1_655
C10 O5 3.447(5) 1_655
Cl1 H13 2.691 4_555
Cl1 H42 2.978 .
Cl1 H52 3.361 4_555
Cl1 H82 3.176 2_656
Cl1 H101 3.093 4_455
Cl1 H212 2.377 4_555
Cl1 H311 2.305 .
Cl1 H312 3.421 .
Cl1 H312 2.366 3_667
Cl1 H411 2.409 3_667
Cl1 H412 2.336 1_455
O1 H41 3.310 1_655
O1 H43 3.484 1_655
O1 H102 3.120 4_555
O1 H311 3.510 .
O1 H312 3.223 .
O1 H411 3.315 .
O1 H412 3.533 .
O1 H512 3.451 3_666
O2 H51 2.686 4_554
O2 H61 3.132 4_554
O2 H62 3.205 4_554
O2 H103 3.106 1_455
O2 H511 3.216 .
O2 H512 3.358 .
O3 H13 3.157 2_656
O3 H42 3.578 .
O3 H61 3.324 .
O3 H62 3.371 2_656
O3 H72 2.895 2_656
O3 H82 2.848 4_555
O3 H111 1.814 .
O3 H112 3.096 .
O3 H411 3.158 .
O4 H41 3.306 1_655
O4 H42 2.790 1_655
O4 H52 3.069 2_656
O4 H62 3.591 2_656
O4 H81 2.795 2_756
O4 H101 3.347 2_756
O4 H102 3.410 4_555
O4 H111 3.020 .
O4 H112 2.460 .
O4 H312 3.246 .
O4 H412 3.595 3_767
O4 H511 3.314 3_666
O4 H512 2.037 3_666
O5 H41 2.764 3_566
O5 H42 3.404 3_566
O5 H51 2.833 4_554
O5 H52 3.183 4_554
O5 H62 3.427 4_554
O5 H71 3.202 4_454
O5 H72 3.527 4_454
O5 H81 3.300 4_454
O5 H103 2.522 1_455
O5 H112 3.097 3_666
O5 H211 1.862 .
O5 H212 3.086 .
O5 H411 3.477 3_666
O5 H412 3.498 3_666
N2 H41 3.319 3_566
N2 H62 3.406 2_656
N3 H41 3.429 3_566
N3 H71 3.240 2_656
N3 H72 2.957 2_656
N3 H511 2.059 3_566
N3 H512 3.357 3_566
N4 H311 3.403 .
N5 H312 3.431 2_646
N6 H41 3.516 1_655
N6 H43 3.082 1_655
C1 H41 3.044 3_566
C1 H43 3.581 3_566
C1 H61 3.318 2_656
C1 H62 3.437 2_656
C1 H71 3.562 2_656
C1 H72 3.577 2_656
C1 H511 3.088 3_566
C2 H72 3.302 2_656
C2 H511 3.109 3_566
C3 H311 3.345 .
C3 H511 3.550 3_566
C4 H112 3.232 1_455
C4 H311 3.541 .
C4 H412 3.233 1_455
C4 H511 3.028 3_566
C4 H512 3.228 3_566
C5 H101 3.505 1_455
C5 H211 3.229 4_555
C5 H212 3.471 4_555
C5 H411 3.590 2_646
C5 H512 3.256 4_555
C6 H211 3.368 4_555
C7 H311 3.598 2_646
C7 H511 3.429 4_655
C8 H43 3.509 1_655
C8 H312 3.439 4_554
C8 H412 3.417 2_746
C9 H41 3.274 1_655
C9 H43 3.103 1_655
C9 H61 3.223 4_554
C9 H511 3.553 1_655
C10 H43 3.593 1_655
C10 H52 3.443 1_655
C10 H61 3.551 4_554
C10 H71 3.239 4_554
C10 H211 3.542 1_655
C10 H212 3.490 1_655
C10 H511 3.091 1_655
H13 Cl1 2.691 4_554
H13 O3 3.157 2_646
H13 H311 3.510 2_646
H13 H311 3.547 4_554
H13 H312 2.742 2_646
H13 H411 3.444 2_646
H41 O1 3.310 1_455
H41 O4 3.306 1_455
H41 O5 2.764 3_566
H41 N2 3.319 3_566
H41 N3 3.429 3_566
H41 N6 3.516 1_455
H41 C1 3.044 3_566
H41 C9 3.274 1_455
H41 H112 2.716 1_455
H41 H412 3.360 1_455
H41 H511 2.327 3_566
H41 H512 2.633 3_566
H42 Cl1 2.978 .
H42 O3 3.578 .
H42 O4 2.790 1_455
H42 O5 3.404 3_566
H42 H72 3.211 2_656
H42 H112 3.246 1_455
H42 H311 2.885 .
H42 H412 2.405 1_455
H42 H511 3.050 3_566
H42 H512 2.952 3_566
H43 O1 3.484 1_455
H43 N6 3.082 1_455
H43 C1 3.581 3_566
H43 C8 3.509 1_455
H43 C9 3.103 1_455
H43 C10 3.593 1_455
H43 H71 3.259 1_455
H43 H81 3.150 1_455
H43 H101 3.289 1_455
H43 H112 3.221 1_455
H43 H412 3.575 1_455
H51 O2 2.686 4_555
H51 O5 2.833 4_555
H51 H211 2.478 4_555
H51 H212 2.601 4_555
H51 H311 3.191 .
H51 H512 2.944 4_555
H52 Cl1 3.361 4_554
H52 O4 3.069 2_646
H52 O5 3.183 4_555
H52 C10 3.443 1_455
H52 H81 3.158 1_455
H52 H101 2.652 1_455
H52 H103 3.508 1_455
H52 H211 3.552 4_555
H52 H411 2.738 2_646
H52 H512 2.827 4_555
H61 O2 3.132 4_555
H61 O3 3.324 .
H61 C1 3.318 2_646
H61 C9 3.223 4_555
H61 C10 3.551 4_555
H61 H102 2.994 4_555
H61 H211 3.331 4_555
H61 H212 3.353 4_555
H61 H311 3.399 .
H62 O2 3.205 4_555
H62 O3 3.371 2_646
H62 O4 3.591 2_646
H62 O5 3.427 4_555
H62 N2 3.406 2_646
H62 C1 3.437 2_646
H62 H111 3.278 2_646
H62 H112 3.285 2_646
H62 H211 3.024 4_555
H62 H312 3.375 2_646
H62 H411 3.370 2_646
H62 H512 3.195 4_555
H71 O5 3.202 4_655
H71 N3 3.240 2_646
H71 C1 3.562 2_646
H71 C10 3.239 4_555
H71 H43 3.259 1_655
H71 H102 2.729 4_555
H71 H103 3.052 4_555
H71 H511 2.959 4_655
H71 H512 3.337 4_655
H72 O3 2.895 2_646
H72 O5 3.527 4_655
H72 N3 2.957 2_646
H72 C1 3.577 2_646
H72 C2 3.302 2_646
H72 H42 3.211 2_646
H72 H311 2.828 2_646
H72 H312 3.075 2_646
H72 H511 3.109 4_655
H72 H512 3.413 4_655
H81 O4 2.795 2_746
H81 O5 3.300 4_655
H81 H43 3.150 1_655
H81 H52 3.158 1_655
H81 H411 2.980 2_746
H81 H412 2.744 2_746
H81 H511 3.486 4_655
H81 H512 2.843 4_655
H82 Cl1 3.176 2_646
H82 O3 2.848 4_554
H82 H311 3.300 2_646
H82 H311 2.941 4_554
H82 H312 3.400 2_646
H82 H312 2.479 4_554
H82 H412 3.306 2_746
H101 Cl1 3.093 4_654
H101 O4 3.347 2_746
H101 C5 3.505 1_655
H101 H43 3.289 1_655
H101 H52 2.652 1_655
H101 H212 3.275 1_655
H101 H411 2.944 2_746
H101 H412 3.488 2_746
H101 H412 3.339 4_554
H102 O1 3.120 4_554
H102 O4 3.410 4_554
H102 H61 2.994 4_554
H102 H71 2.729 4_554
H102 H111 3.164 4_554
H102 H112 3.449 4_554
H102 H411 3.558 4_554
H102 H412 3.141 4_554
H102 H511 3.430 1_655
H103 O2 3.106 1_655
H103 O5 2.522 1_655
H103 H52 3.508 1_655
H103 H71 3.052 4_554
H103 H211 2.670 1_655
H103 H212 2.888 1_655
H103 H511 2.216 1_655
H103 H512 3.346 1_655
H111 O3 1.814 .
H111 O4 3.020 .
H111 H62 3.278 2_656
H111 H102 3.164 4_555
H111 H311 2.588 .
H111 H312 2.361 .
H111 H411 3.065 .
H112 O3 3.096 .
H112 O4 2.460 .
H112 O5 3.097 3_666
H112 C4 3.232 1_655
H112 H41 2.716 1_655
H112 H42 3.246 1_655
H112 H43 3.221 1_655
H112 H62 3.285 2_656
H112 H102 3.449 4_555
H112 H312 3.406 .
H112 H411 2.885 .
H112 H412 3.062 .
H112 H511 3.438 3_666
H112 H512 2.598 3_666
H211 O5 1.862 .
H211 C5 3.229 4_554
H211 C6 3.368 4_554
H211 C10 3.542 1_455
H211 H51 2.478 4_554
H211 H52 3.552 4_554
H211 H61 3.331 4_554
H211 H62 3.024 4_554
H211 H103 2.670 1_455
H211 H511 2.377 .
H211 H512 2.516 .
H212 Cl1 2.377 4_554
H212 O5 3.086 .
H212 C5 3.471 4_554
H212 C10 3.490 1_455
H212 H51 2.601 4_554
H212 H61 3.353 4_554
H212 H101 3.275 1_455
H212 H103 2.888 1_455
H212 H311 2.959 4_554
H212 H511 3.530 .
H311 Cl1 2.305 .
H311 O1 3.510 .
H311 N4 3.403 .
H311 C3 3.345 .
H311 C4 3.541 .
H311 C7 3.598 2_656
H311 H13 3.510 2_656
H311 H13 3.547 4_555
H311 H42 2.885 .
H311 H51 3.191 .
H311 H61 3.399 .
H311 H72 2.828 2_656
H311 H82 3.300 2_656
H311 H82 2.941 4_555
H311 H111 2.588 .
H311 H212 2.959 4_555
H311 H312 3.175 3_667
H312 Cl1 3.421 .
H312 Cl1 2.366 3_667
H312 O1 3.223 .
H312 O4 3.246 .
H312 N5 3.431 2_656
H312 C8 3.439 4_555
H312 H13 2.742 2_656
H312 H62 3.375 2_656
H312 H72 3.075 2_656
H312 H82 3.400 2_656
H312 H82 2.479 4_555
H312 H111 2.361 .
H312 H112 3.406 .
H312 H311 3.175 3_667
H312 H312 3.242 3_667
H312 H411 2.657 .
H411 Cl1 2.409 3_667
H411 O1 3.315 .
H411 O3 3.158 .
H411 O5 3.477 3_666
H411 C5 3.590 2_656
H411 H13 3.444 2_656
H411 H52 2.738 2_656
H411 H62 3.370 2_656
H411 H81 2.980 2_756
H411 H101 2.944 2_756
H411 H102 3.558 4_555
H411 H111 3.065 .
H411 H112 2.885 .
H411 H312 2.657 .
H411 H411 3.450 3_767
H411 H412 3.033 3_767
H411 H512 2.608 3_666
H412 Cl1 2.336 1_655
H412 O1 3.533 .
H412 O4 3.595 3_767
H412 O5 3.498 3_666
H412 C4 3.233 1_655
H412 C8 3.417 2_756
H412 H41 3.360 1_655
H412 H42 2.405 1_655
H412 H43 3.575 1_655
H412 H81 2.744 2_756
H412 H82 3.306 2_756
H412 H101 3.488 2_756
H412 H101 3.339 4_555
H412 H102 3.141 4_555
H412 H112 3.062 .
H412 H411 3.033 3_767
H412 H412 3.293 3_767
H412 H512 2.645 3_666
H511 O2 3.216 .
H511 O4 3.314 3_666
H511 N3 2.059 3_566
H511 C1 3.088 3_566
H511 C2 3.109 3_566
H511 C3 3.550 3_566
H511 C4 3.028 3_566
H511 C7 3.429 4_454
H511 C9 3.553 1_455
H511 C10 3.091 1_455
H511 H41 2.327 3_566
H511 H42 3.050 3_566
H511 H71 2.959 4_454
H511 H72 3.109 4_454
H511 H81 3.486 4_454
H511 H102 3.430 1_455
H511 H103 2.216 1_455
H511 H112 3.438 3_666
H511 H211 2.377 .
H511 H212 3.530 .
H512 O1 3.451 3_666
H512 O2 3.358 .
H512 O4 2.037 3_666
H512 N3 3.357 3_566
H512 C4 3.228 3_566
H512 C5 3.256 4_554
H512 H41 2.633 3_566
H512 H42 2.952 3_566
H512 H51 2.944 4_554
H512 H52 2.827 4_554
H512 H62 3.195 4_554
H512 H71 3.337 4_454
H512 H72 3.413 4_454
H512 H81 2.843 4_454
H512 H103 3.346 1_455
H512 H112 2.598 3_666
H512 H211 2.516 .
H512 H411 2.608 3_666
H512 H412 2.645 3_666

loop_
_geom_hbond_atom_site_label_D
_geom_hbond_atom_site_label_H
_geom_hbond_atom_site_label_A
_geom_hbond_site_symmetry_A
_geom_hbond_distance_DH
_geom_hbond_distance_HA
_geom_hbond_distance_DA
_geom_hbond_angle_DHA
_geom_hbond_publ_flag
O1 H111 O3 . 0.94 1.81 2.743(4) 168 yes
O1 H112 O4 . 0.87 2.46 3.013(3) 123 yes
O2 H211 O5 . 0.87 1.86 2.727(3) 173 yes
O5 H511 N3 3_566 0.86 2.06 2.921(4) 176 yes
O5 H512 O4 3_666 0.89 2.04 2.927(4) 178 yes

loop_
_geom_torsion_atom_site_label_1
_geom_torsion_atom_site_label_2
_geom_torsion_atom_site_label_3
_geom_torsion_atom_site_label_4
_geom_torsion_site_symmetry_1
_geom_torsion_site_symmetry_3
_geom_torsion_site_symmetry_4
_geom_torsion
O1 Mn1 N1 N2 . . . 90.5(2)
O1 Mn1 N1 C2 . . . -82.00(18)
O1 Mn1 N2 N1 . 3_666 3_666 -83.5(2)
O1 Mn1 N2 C1 . 3_666 3_666 93.77(18)
O1 Mn1 N4 C3 . . . 95.3(2)
O1 Mn1 N4 C5 . . . -90.68(19)
O1 Mn1 N5 C6 . . . 59.04(18)
O1 Mn1 N5 C7 . . . -67.4(2)
O1 Mn1 N6 C8 . . . 86.1(2)
O1 Mn1 N6 C9 . . . -103.3(2)
O2 Mn1 N1 N2 . . . -98.8(2)
O2 Mn1 N1 C2 . . . 88.66(17)
O2 Mn1 N2 N1 . 3_666 3_666 96.1(2)
O2 Mn1 N2 C1 . 3_666 3_666 -86.67(17)
O2 Mn1 N4 C3 . . . -88.69(19)
O2 Mn1 N4 C5 . . . 85.34(18)
O2 Mn1 N5 C6 . . . -114.40(18)
O2 Mn1 N5 C7 . . . 119.1(2)
O2 Mn1 N6 C8 . . . -85.3(2)
O2 Mn1 N6 C9 . . . 85.30(19)
N1 Mn1 N2 N1 . 3_666 3_666 6.3(2)
N1 Mn1 N2 C1 . 3_666 3_666 -176.50(18)
N2 Mn1 N1 N2 3_666 . . -6.3(2)
N2 Mn1 N1 C2 3_666 . . -178.76(18)
N1 Mn1 N4 C3 . . . 2.38(18)
N1 Mn1 N4 C5 . . . 176.4(2)
N4 Mn1 N1 N2 . . . 173.8(2)
N4 Mn1 N1 C2 . . . 1.30(16)
N1 Mn1 N5 C6 . . . -28.4(2)
N1 Mn1 N5 C7 . . . -154.88(18)
N5 Mn1 N1 N2 . . . 176.6(2)
N5 Mn1 N1 C2 . . . 4.1(2)
N1 Mn1 N6 C8 . . . -175.75(18)
N1 Mn1 N6 C9 . . . -5.2(2)
N6 Mn1 N1 N2 . . . -8.4(3)
N6 Mn1 N1 C2 . . . 179.13(16)
N2 Mn1 N4 C3 3_666 . . 2.2(2)
N2 Mn1 N4 C5 3_666 . . 176.27(17)
N4 Mn1 N2 N1 . 3_666 3_666 6.4(3)
N4 Mn1 N2 C1 . 3_666 3_666 -176.38(16)
N2 Mn1 N5 C6 3_666 . . 155.86(16)
N2 Mn1 N5 C7 3_666 . . 29.4(2)
N5 Mn1 N2 N1 . 3_666 3_666 -176.6(2)
N5 Mn1 N2 C1 . 3_666 3_666 0.7(2)
N2 Mn1 N6 C8 3_666 . . -178.0(2)
N2 Mn1 N6 C9 3_666 . . -7.41(18)
N6 Mn1 N2 N1 . 3_666 3_666 -174.8(2)
N6 Mn1 N2 C1 . 3_666 3_666 2.45(16)
N4 Mn1 N5 C6 . . . -25.61(16)
N4 Mn1 N5 C7 . . . -152.1(2)
N5 Mn1 N4 C3 . . . -175.7(2)
N5 Mn1 N4 C5 . . . -1.64(17)
N4 Mn1 N6 C8 . . . 1.2(2)
N4 Mn1 N6 C9 . . . 171.77(16)
N6 Mn1 N4 C3 . . . -176.10(17)
N6 Mn1 N4 C5 . . . -2.1(2)
N5 Mn1 N6 C8 . . . 0.75(18)
N5 Mn1 N6 C9 . . . 171.3(2)
N6 Mn1 N5 C6 . . . 154.08(18)
N6 Mn1 N5 C7 . . . 27.59(18)
Mn1 N1 N2 Mn1 . . 3_666 9.4(3)
Mn1 N1 N2 C1 . . . -173.15(19)
Mn1 N1 C2 N3 . . . 174.93(15)
Mn1 N1 C2 C3 . . . -4.5(2)
N2 N1 C2 N3 . . . 0.1(2)
N2 N1 C2 C3 . . . -179.4(2)
C2 N1 N2 Mn1 . . 3_666 -177.64(18)
C2 N1 N2 C1 . . . -0.2(2)
Mn1 N2 C1 N3 3_666 . . 178.35(15)
Mn1 N2 C1 C9 3_666 . 3_666 -1.8(2)
N1 N2 C1 N3 . . . 0.2(2)
N1 N2 C1 C9 . . 3_666 -179.9(2)
C1 N3 C2 N1 . . . 0.05(19)
C1 N3 C2 C3 . . . 179.5(2)
C2 N3 C1 N2 . . . -0.2(2)
C2 N3 C1 C9 . . 3_666 179.94(19)
Mn1 N4 C3 C2 . . . -5.2(2)
Mn1 N4 C3 C4 . . . 176.0(2)
Mn1 N4 C5 C6 . . . 28.4(3)
C3 N4 C5 C6 . . . -157.7(2)
C5 N4 C3 C2 . . . -179.0(2)
C5 N4 C3 C4 . . . 2.2(4)
Mn1 N5 C6 C5 . . . 49.2(2)
Mn1 N5 C7 C8 . . . -52.5(2)
C6 N5 C7 C8 . . . -177.4(2)
C7 N5 C6 C5 . . . 173.7(2)
Mn1 N6 C8 C7 . . . -27.7(3)
Mn1 N6 C9 C10 . . . -169.4(2)
Mn1 N6 C9 C1 . . 3_666 10.8(2)
C8 N6 C9 C10 . . . 0.8(4)
C8 N6 C9 C1 . . 3_666 -179.0(2)
C9 N6 C8 C7 . . . 162.1(2)
N2 C1 C9 N6 . 3_666 3_666 8.5(3)
N2 C1 C9 C10 . 3_666 3_666 -171.7(2)
N3 C1 C9 N6 . 3_666 3_666 -171.7(2)
N3 C1 C9 C10 . 3_666 3_666 8.2(3)
N1 C2 C3 N4 . . . 6.6(3)
N1 C2 C3 C4 . . . -174.5(2)
N3 C2 C3 N4 . . . -172.8(2)
N3 C2 C3 C4 . . . 6.1(3)
N4 C5 C6 N5 . . . -50.8(3)
N5 C7 C8 N6 . . . 52.5(3)
